data_1568520
loop_
_publ_author_name
'Hauser, Adrian'
'M\"unzfeld, Luca'
'Schlittenhardt, S\"oren'
'K\"oppe, Ralf'
'Uhlmann, Cedric'
'Rauska, Ulf-Christian'
'Ruben, Mario'
'Roesky, Peter W.'

_publ_section_title
;
 Molecular cyclo-P3 complexes of the rare-earth elements via a one-pot
 reaction and selective reduction
;
_journal_issue 8
_journal_name_full 'Chemical Science'
_journal_page_first 2149
_journal_page_last 2158
_journal_paper_doi 10.1039/D2SC06730G
_journal_volume 14
_journal_year 2023
_chemical_formula_moiety 'C102 H140 K N4 O4 P3 Sm2, 2(C7 H8)'
_chemical_formula_sum 'C116 H156 K N4 O4 P3 Sm2'
_chemical_formula_weight 2103.15
_space_group_crystal_system monoclinic
_space_group_IT_number 15
_space_group_name_Hall '-C 2yc'
_space_group_name_H-M_alt 'C 1 2/c 1'
_atom_sites_solution_hydrogens geom
_atom_sites_solution_primary dual
_audit_creation_date 2022-04-15
_audit_creation_method
;
Olex2 1.5
(compiled 2022.04.07 svn.rca3783a0 for OlexSys, GUI svn.r6498)
;
_audit_update_record
;
2022-12-02 deposited with the CCDC.	2023-02-03 downloaded from the CCDC.
;
_cell_angle_alpha 90
_cell_angle_beta 119.805(4)
_cell_angle_gamma 90
_cell_formula_units_Z 4
_cell_length_a 31.6860(19)
_cell_length_b 23.6758(8)
_cell_length_c 16.4497(9)
_cell_measurement_reflns_used 43585
_cell_measurement_temperature 100
_cell_measurement_theta_max 30.19
_cell_measurement_theta_min 2.09
_cell_volume 10708.1(10)
_computing_cell_refinement
;
X-Area Recipe 1.34.0.0 (STOE, 2019)
;
_computing_data_collection
;
X-Area Pilatus3_SV 1.31.154.0 (STOE, 2019)
;
_computing_data_reduction
;
X-Area Integrate 1.77.0.0 (STOE, 2019)
X-Area LANA 1.77.1.0 (STOE, 2019)
;
_computing_molecular_graphics 'Olex2 1.5 (Dolomanov et al., 2009)'
_computing_publication_material
;
STOE & Cie GmbH, X-Area, software package for collecting single-crystal or
multi-domain crystal data on STOE area-detector diffractometers, for image 
processing, for the correction and scaling of reflection intensities and 
for outlier rejection, version 1.88, Darmstadt 2019
;
_computing_structure_refinement 'SHELXL 2018/3 (Sheldrick, 2015)'
_computing_structure_solution 'ShelXT (Sheldrick, 2015)'
_diffrn_ambient_temperature 100
_diffrn_detector Pilatus200K
_diffrn_detector_area_resol_mean 5.81
_diffrn_detector_type 'DECTRIS PILATUS 200K'
_diffrn_measured_fraction_theta_full 0.995
_diffrn_measured_fraction_theta_max 0.806
_diffrn_measurement_details
;
 480 frames, detector distance = 40 mm
;
_diffrn_measurement_device 'Eulerian 4-circle diffractometer'
_diffrn_measurement_device_type 'STOE STADIVARI'
_diffrn_measurement_method 'rotation method, \w scans'
_diffrn_radiation_collimation '0.5 mm diameter, monocapillary'
_diffrn_radiation_monochromator 'plane graphite'
_diffrn_radiation_polarisn_norm 0
_diffrn_radiation_probe x-ray
_diffrn_radiation_type 'Mo K\a'
_diffrn_radiation_wavelength 0.71073
_diffrn_reflns_av_R_equivalents 0.0539
_diffrn_reflns_av_unetI/netI 0.0713
_diffrn_reflns_Laue_measured_fraction_full 0.995
_diffrn_reflns_Laue_measured_fraction_max 0.806
_diffrn_reflns_limit_h_max 41
_diffrn_reflns_limit_h_min -43
_diffrn_reflns_limit_k_max 29
_diffrn_reflns_limit_k_min -34
_diffrn_reflns_limit_l_max 21
_diffrn_reflns_limit_l_min -22
_diffrn_reflns_number 54911
_diffrn_reflns_point_group_measured_fraction_full 0.995
_diffrn_reflns_point_group_measured_fraction_max 0.806
_diffrn_reflns_theta_full 25.242
_diffrn_reflns_theta_max 31.795
_diffrn_reflns_theta_min 2.092
_diffrn_source 'Mo Genix 3D HF'
_diffrn_source_current 1.000
_diffrn_source_power 0.050
_diffrn_source_voltage 50
_exptl_absorpt_coefficient_mu 1.222
_exptl_absorpt_correction_T_max 0.9236
_exptl_absorpt_correction_T_min 0.5403
_exptl_absorpt_correction_type multi-scan
_exptl_absorpt_process_details
;
STOE X-Red32, absorption correction by Gaussian integration, analogous to
P. Coppens, "The Evaluation of Absorption and Extinction in Single-Crystal
Structure Analysis", published in: F. R. Ahmed (Editor), "Crystallographic
Computing", Munksgaard, Copenhagen (1970), 255 - 270. Afterwards scaling of
reflection intensities was performed within STOE LANA. J. Koziskova, F. Hahn,
J. Richter, J. Kozisek, Acta Chimica Slovaca, vol. 9, no. 2, 2016, pp. 136-140.
;
_exptl_crystal_colour red
_exptl_crystal_colour_primary red
_exptl_crystal_density_diffrn 1.305
_exptl_crystal_density_method 'not measured'
_exptl_crystal_description block
_exptl_crystal_F_000 4400
_exptl_crystal_size_max 0.197
_exptl_crystal_size_mid 0.106
_exptl_crystal_size_min 0.06
_refine_diff_density_max 2.029
_refine_diff_density_min -1.943
_refine_diff_density_rms 0.146
_refine_ls_extinction_method none
_refine_ls_goodness_of_fit_ref 1.032
_refine_ls_hydrogen_treatment constr
_refine_ls_matrix_type full
_refine_ls_number_parameters 689
_refine_ls_number_reflns 14738
_refine_ls_number_restraints 63
_refine_ls_restrained_S_all 1.032
_refine_ls_R_factor_all 0.1240
_refine_ls_R_factor_gt 0.0593
_refine_ls_shift/su_max 0.001
_refine_ls_shift/su_mean 0.000
_refine_ls_structure_factor_coef Fsqd
_refine_ls_weighting_details 'w=1/[\s^2^(Fo^2^)+(0.0502P)^2^+96.1343P] where P=(Fo^2^+2Fc^2^)/3'
_refine_ls_weighting_scheme calc
_refine_ls_wR_factor_gt 0.1232
_refine_ls_wR_factor_ref 0.1596
_reflns_Friedel_coverage 0.000
_reflns_number_gt 8998
_reflns_number_total 14738
_reflns_threshold_expression 'I > 2\s(I)'
_cod_data_source_file d2sc06730g3.cif
_cod_data_source_block ah159_2
_cod_database_code 1568520
_shelx_shelxl_version_number 2018/3
_shelx_space_group_comment
;
The symmetry employed for this shelxl refinement is uniquely defined
by the following loop, which should always be used as a source of
symmetry information in preference to the above space-group names.
They are only intended as comments.
;
_shelx_estimated_absorpt_t_max 0.930
_shelx_estimated_absorpt_t_min 0.795
_olex2_refinement_description
;
1. Fixed Uiso
 At 1.2 times of:
  All C(H) groups, All C(H,H) groups
 At 1.5 times of:
  All C(H,H,H) groups
2. Restrained distances
 C48B-C49B \\sim C51A-C50A \\sim C49B-C50B
 with sigma of 0.01
3. Uiso/Uaniso restraints and constraints
O2B \\sim C48B \\sim C49B \\sim C50B \\sim C51B: within 2A with sigma of 0.01
and sigma for terminal atoms of 0.02 within 2A
C49A \\sim C48A \\sim O2A \\sim C51A \\sim C50A: within 2A with sigma of 0.01
and sigma for terminal atoms of 0.02 within 2A
C45: within 2A with sigma of 0.01 and sigma for terminal atoms of 0.02 within 2A
4. Others
 Fixed Sof: O2A(0.75) C50A(0.75) H50A(0.75) H50B(0.75) C49A(0.75) H49A(0.75)
 H49B(0.75) C17A(0.6) H17A(0.6) H17B(0.6) H17C(0.6) C18A(0.6) H18A(0.6)
 H18B(0.6) H18C(0.6) C19A(0.6) H19A(0.6) H19B(0.6) H19C(0.6) C19B(0.4)
 H19D(0.4) H19E(0.4) H19F(0.4) C17B(0.4) H17D(0.4) H17E(0.4) H17F(0.4)
 C18B(0.4) H18D(0.4) H18E(0.4) H18F(0.4) C48A(0.75) H48A(0.75) H48B(0.75)
 C48B(0.25) H48C(0.25) H48D(0.25) C50B(0.25) H50C(0.25) H50D(0.25) C49B(0.25)
 H49C(0.25) H49D(0.25) O2B(0.25) C51A(0.75) H51A(0.75) H51B(0.75) C51B(0.25)
 H51C(0.25) H51D(0.25) C47A(0.6) H47A(0.6) H47B(0.6) H47C(0.6) C47B(0.4)
 H47D(0.4) H47E(0.4) H47F(0.4)
5.a Ternary CH refined with riding coordinates:
 C30(H30), C33(H33), C45(H45), C42(H42)
5.b Secondary CH2 refined with riding coordinates:
 C50A(H50A,H50B), C49A(H49A,H49B), C48A(H48A,H48B), C48B(H48C,H48D), C50B(H50C,
 H50D), C49B(H49C,H49D), C51A(H51A,H51B), C51B(H51C,H51D)
5.c Aromatic/amide H refined with riding coordinates:
 C26(H26), C28(H28), C3(H3), C5(H5), C27(H27), C11(H11), C9(H9), C38(H38),
 C53(H53), C40(H40), C39(H39), C57(H57), C54(H54), C55(H55), C56(H56)
5.d Idealised Me refined as rotating group:
 C14(H14A,H14B,H14C), C32(H32A,H32B,H32C), C35(H35A,H35B,H35C), C15(H15A,H15B,
 H15C), C31(H31A,H31B,H31C), C43(H43A,H43B,H43C), C22(H22A,H22B,H22C), C44(H44A,
 H44B,H44C), C23(H23A,H23B,H23C), C21(H21A,H21B,H21C), C34(H34A,H34B,H34C),
 C58(H58A,H58B,H58C), C17A(H17A,H17B,H17C), C18A(H18A,H18B,H18C), C19A(H19A,
 H19B,H19C), C19B(H19D,H19E,H19F), C17B(H17D,H17E,H17F), C18B(H18D,H18E,H18F),
 C46(H46A,H46B,H46C), C47A(H47A,H47B,H47C), C47B(H47D,H47E,H47F)
;
_olex2_exptl_crystal_mounting_method 'The crystal was mounted on a MITIGEN holder in mineral oil'
_olex2_submission_special_instructions 'No special instructions were received'

loop_
_space_group_symop_operation_xyz
'x, y, z'
'-x, y, -z+1/2'
'x+1/2, y+1/2, z'
'-x+1/2, y+1/2, -z+1/2'
'-x, -y, -z'
'x, -y, z-1/2'
'-x+1/2, -y+1/2, -z'
'x+1/2, -y+1/2, z-1/2'

loop_
_atom_site_label
_atom_site_type_symbol
_atom_site_fract_x
_atom_site_fract_y
_atom_site_fract_z
_atom_site_U_iso_or_equiv
_atom_site_adp_type
_atom_site_occupancy
_atom_site_site_symmetry_order
_atom_site_calc_flag
_atom_site_refinement_flags_posn
_atom_site_refinement_flags_adp
_atom_site_refinement_flags_occupancy
_atom_site_disorder_assembly
_atom_site_disorder_group
Sm1 Sm 0.57776(2) 0.74240(2) 0.73427(2) 0.03280(9) Uani 1 1 d . . . . .
K1 K 0.500000 0.58759(7) 0.750000 0.0413(4) Uani 1 2 d S T P A .
P1 P 0.47807(6) 0.71353(6) 0.67234(10) 0.0392(3) Uani 1 1 d . . . . .
P2 P 0.500000 0.79208(10) 0.750000 0.0607(7) Uani 1 2 d S T P A .
O1 O 0.64753(14) 0.74879(14) 0.7041(2) 0.0342(8) Uani 1 1 d . . . . .
N1 N 0.62135(16) 0.65675(17) 0.7586(3) 0.0315(9) Uani 1 1 d . . . . .
O2A O 0.6315(4) 0.7938(5) 0.8703(7) 0.049(2) Uani 0.75 1 d . U P A 1
N2 N 0.56430(18) 0.80267(17) 0.6112(3) 0.0372(10) Uani 1 1 d . . . . .
C2 C 0.6626(2) 0.6541(2) 0.7498(3) 0.0330(11) Uani 1 1 d . . . . .
C13 C 0.6432(2) 0.7852(2) 0.6328(4) 0.0332(12) Uani 1 1 d . . . . .
C1 C 0.6775(2) 0.7022(2) 0.7213(3) 0.0316(11) Uani 1 1 d . . . . .
C26 C 0.5659(2) 0.5142(2) 0.7066(4) 0.0375(13) Uani 1 1 d . . . . .
H26 H 0.548418 0.489962 0.654306 0.045 Uiso 1 1 calc R U . A .
C28 C 0.6020(2) 0.5309(2) 0.8706(4) 0.0395(13) Uani 1 1 d . . . . .
H28 H 0.608939 0.518278 0.930806 0.047 Uiso 1 1 calc R U . A .
C25 C 0.5792(2) 0.5679(2) 0.6926(4) 0.0320(11) Uani 1 1 d . . . . .
C8 C 0.6807(2) 0.7904(2) 0.6139(4) 0.0354(12) Uani 1 1 d . . . . .
C3 C 0.6908(2) 0.6060(2) 0.7630(4) 0.0360(12) Uani 1 1 d . . . . .
H3 H 0.682173 0.571941 0.781583 0.043 Uiso 1 1 calc R U . . .
C37 C 0.5218(3) 0.8909(2) 0.5995(5) 0.0531(17) Uani 1 1 d . . . . .
C12 C 0.5985(2) 0.8122(2) 0.5843(4) 0.0370(12) Uani 1 1 d . . . . .
C5 C 0.7437(2) 0.6554(2) 0.7228(4) 0.0385(13) Uani 1 1 d . . . . .
H5 H 0.771317 0.655938 0.714607 0.046 Uiso 1 1 calc R U . . .
C4 C 0.7309(2) 0.6058(2) 0.7501(4) 0.0368(12) Uani 1 1 d . . . . .
C30 C 0.5656(2) 0.5866(2) 0.5943(4) 0.0370(12) Uani 1 1 d . . . . .
H30 H 0.580903 0.624453 0.599791 0.044 Uiso 1 1 calc R U . . .
C24 C 0.6057(2) 0.6033(2) 0.7716(4) 0.0310(11) Uani 1 1 d . . . . .
C36 C 0.5216(3) 0.8370(2) 0.5636(4) 0.0442(15) Uani 1 1 d . . . . .
C6 C 0.7164(2) 0.7044(2) 0.7071(3) 0.0334(11) Uani 1 1 d . . . . .
C29 C 0.6169(2) 0.5847(2) 0.8615(4) 0.0328(11) Uani 1 1 d . . . . .
C27 C 0.5775(2) 0.4956(2) 0.7950(4) 0.0423(14) Uani 1 1 d . . . . .
H27 H 0.568665 0.458649 0.803425 0.051 Uiso 1 1 calc R U . A .
C11 C 0.5929(2) 0.8475(2) 0.5104(4) 0.0419(14) Uani 1 1 d . . . . .
H11 H 0.563389 0.867895 0.475523 0.050 Uiso 1 1 calc R U . . .
C9 C 0.6726(2) 0.8253(2) 0.5389(4) 0.0380(13) Uani 1 1 d . . . . .
H9 H 0.697537 0.829744 0.523268 0.046 Uiso 1 1 calc R U . . .
C7 C 0.7284(2) 0.7600(2) 0.6767(4) 0.0382(12) Uani 1 1 d . . . . .
C10 C 0.6291(2) 0.8532(2) 0.4874(4) 0.0425(14) Uani 1 1 d . . . . .
C14 C 0.7588(2) 0.7511(2) 0.6286(4) 0.0424(13) Uani 1 1 d . . . . .
H14A H 0.740668 0.727467 0.572857 0.064 Uiso 1 1 calc R U . . .
H14B H 0.789470 0.732423 0.672118 0.064 Uiso 1 1 calc R U . . .
H14C H 0.765733 0.787774 0.610098 0.064 Uiso 1 1 calc R U . . .
C33 C 0.6457(2) 0.6212(3) 0.9472(4) 0.0423(14) Uani 1 1 d . . . . .
H33 H 0.640784 0.661459 0.925918 0.051 Uiso 1 1 calc R U . . .
C32 C 0.5111(2) 0.5941(3) 0.5333(4) 0.0465(15) Uani 1 1 d . . . . .
H32A H 0.494923 0.557694 0.526603 0.070 Uiso 1 1 calc R U . . .
H32B H 0.503640 0.607892 0.471448 0.070 Uiso 1 1 calc R U . . .
H32C H 0.499535 0.621404 0.562593 0.070 Uiso 1 1 calc R U . . .
C41 C 0.4796(3) 0.8175(3) 0.4835(4) 0.0481(15) Uani 1 1 d . . . . .
C20 C 0.6214(3) 0.8900(3) 0.4040(5) 0.0490(16) Uani 1 1 d . . . . .
C38 C 0.4794(3) 0.9233(3) 0.5553(6) 0.064(2) Uani 1 1 d . . . . .
H38 H 0.478812 0.959409 0.579820 0.076 Uiso 1 1 calc R U . . .
C35 C 0.6299(3) 0.6158(3) 1.0200(5) 0.0524(16) Uani 1 1 d . . . . .
H35A H 0.595139 0.624295 0.991103 0.079 Uiso 1 1 calc R U . . .
H35B H 0.648440 0.642435 1.071221 0.079 Uiso 1 1 calc R U . . .
H35C H 0.635974 0.577193 1.044699 0.079 Uiso 1 1 calc R U . . .
C15 C 0.7582(3) 0.7971(3) 0.7637(4) 0.0502(16) Uani 1 1 d . . . . .
H15A H 0.764604 0.833774 0.744338 0.075 Uiso 1 1 calc R U . . .
H15B H 0.789193 0.778405 0.805625 0.075 Uiso 1 1 calc R U . . .
H15C H 0.739940 0.802743 0.796687 0.075 Uiso 1 1 calc R U . . .
C31 C 0.5853(3) 0.5471(3) 0.5485(5) 0.0493(16) Uani 1 1 d . . . . .
H31A H 0.620845 0.545362 0.586688 0.074 Uiso 1 1 calc R U . . .
H31B H 0.576178 0.561204 0.485862 0.074 Uiso 1 1 calc R U . . .
H31C H 0.571665 0.509306 0.543414 0.074 Uiso 1 1 calc R U . . .
C45 C 0.5666(3) 0.9138(3) 0.6816(6) 0.070(2) Uani 1 1 d . . . . .
H45 H 0.593163 0.884904 0.704406 0.084 Uiso 1 1 calc R U . B 1
C43 C 0.4334(3) 0.7275(3) 0.4157(5) 0.0627(19) Uani 1 1 d . . . . .
H43A H 0.429030 0.724874 0.470473 0.094 Uiso 1 1 calc R U . . .
H43B H 0.436170 0.689440 0.395325 0.094 Uiso 1 1 calc R U . . .
H43C H 0.405438 0.746838 0.364756 0.094 Uiso 1 1 calc R U . . .
C16 C 0.7596(2) 0.5514(3) 0.7649(5) 0.0530(17) Uani 1 1 d . . . . .
C42 C 0.4795(3) 0.7606(3) 0.4414(4) 0.0541(16) Uani 1 1 d . . . . .
H42 H 0.507749 0.738430 0.489727 0.065 Uiso 1 1 calc R U . . .
C53 C 0.6198(3) 0.6579(3) 0.3207(5) 0.0573(18) Uani 1 1 d . . . . .
H53 H 0.593490 0.680519 0.276975 0.069 Uiso 1 1 calc R U . . .
C52 C 0.6301(3) 0.6547(3) 0.4124(5) 0.0519(17) Uani 1 1 d . . . . .
C22 C 0.6528(3) 0.9421(3) 0.4395(5) 0.063(2) Uani 1 1 d . . . . .
H22A H 0.642792 0.964782 0.476816 0.095 Uiso 1 1 calc R U . . .
H22B H 0.649112 0.964422 0.386157 0.095 Uiso 1 1 calc R U . . .
H22C H 0.686910 0.930906 0.478438 0.095 Uiso 1 1 calc R U . . .
C40 C 0.4392(3) 0.8523(3) 0.4426(5) 0.064(2) Uani 1 1 d . . . . .
H40 H 0.410751 0.839377 0.388288 0.076 Uiso 1 1 calc R U . . .
C39 C 0.4386(3) 0.9040(3) 0.4771(6) 0.071(2) Uani 1 1 d . . . . .
H39 H 0.410175 0.926808 0.447492 0.086 Uiso 1 1 calc R U . . .
C44 C 0.4861(3) 0.7670(4) 0.3568(5) 0.069(2) Uani 1 1 d . . . . .
H44A H 0.458227 0.787360 0.307353 0.103 Uiso 1 1 calc R U . . .
H44B H 0.488398 0.729579 0.333891 0.103 Uiso 1 1 calc R U . . .
H44C H 0.515995 0.788272 0.374487 0.103 Uiso 1 1 calc R U . . .
C23 C 0.5683(3) 0.9071(3) 0.3416(5) 0.067(2) Uani 1 1 d . . . . .
H23A H 0.547765 0.873305 0.321937 0.100 Uiso 1 1 calc R U . . .
H23B H 0.564719 0.926956 0.286217 0.100 Uiso 1 1 calc R U . . .
H23C H 0.558396 0.932142 0.376586 0.100 Uiso 1 1 calc R U . . .
C21 C 0.6365(3) 0.8570(3) 0.3424(5) 0.0597(19) Uani 1 1 d . . . . .
H21A H 0.671349 0.848518 0.378369 0.089 Uiso 1 1 calc R U . . .
H21B H 0.629778 0.879783 0.287461 0.089 Uiso 1 1 calc R U . . .
H21C H 0.618043 0.821646 0.321817 0.089 Uiso 1 1 calc R U . . .
C57 C 0.6686(3) 0.6212(3) 0.4722(5) 0.068(2) Uani 1 1 d . . . . .
H57 H 0.676390 0.618286 0.535820 0.082 Uiso 1 1 calc R U . . .
C54 C 0.6475(3) 0.6284(3) 0.2927(6) 0.068(2) Uani 1 1 d . . . . .
H54 H 0.639820 0.630499 0.229104 0.082 Uiso 1 1 calc R U . . .
C34 C 0.6995(3) 0.6084(4) 0.9912(5) 0.077(3) Uani 1 1 d . . . . .
H34A H 0.705278 0.568514 1.009262 0.115 Uiso 1 1 calc R U . . .
H34B H 0.717785 0.632092 1.046811 0.115 Uiso 1 1 calc R U . . .
H34C H 0.710305 0.616356 0.945866 0.115 Uiso 1 1 calc R U . . .
C58 C 0.6009(3) 0.6860(3) 0.4451(6) 0.075(2) Uani 1 1 d . . . . .
H58A H 0.602996 0.726559 0.435921 0.112 Uiso 1 1 calc R U . . .
H58B H 0.613588 0.678288 0.511822 0.112 Uiso 1 1 calc R U . . .
H58C H 0.566928 0.673795 0.409351 0.112 Uiso 1 1 calc R U . . .
C55 C 0.6856(3) 0.5962(3) 0.3533(7) 0.076(2) Uani 1 1 d . . . . .
H55 H 0.704798 0.576695 0.332735 0.092 Uiso 1 1 calc R U . . .
C50A C 0.7012(5) 0.7910(7) 1.0196(9) 0.070(3) Uani 0.75 1 d D U P A 1
H50A H 0.719191 0.755700 1.048297 0.084 Uiso 0.75 1 calc R U P A 1
H50B H 0.723161 0.823500 1.049837 0.084 Uiso 0.75 1 calc R U P A 1
C56 C 0.6961(3) 0.5920(4) 0.4434(7) 0.078(3) Uani 1 1 d . . . . .
H56 H 0.722237 0.568905 0.486340 0.093 Uiso 1 1 calc R U . . .
C49A C 0.6578(4) 0.7953(5) 1.0306(7) 0.063(2) Uani 0.75 1 d . U P A 1
H49A H 0.663995 0.819598 1.084354 0.076 Uiso 0.75 1 calc R U P A 1
H49B H 0.646766 0.757632 1.038527 0.076 Uiso 0.75 1 calc R U P A 1
C17A C 0.7230(4) 0.5045(4) 0.6950(8) 0.048(3) Uani 0.6 1 d . . P C 1
H17A H 0.695361 0.500408 0.705596 0.072 Uiso 0.6 1 calc R U P C 1
H17B H 0.740060 0.468320 0.706559 0.072 Uiso 0.6 1 calc R U P C 1
H17C H 0.711285 0.516246 0.630086 0.072 Uiso 0.6 1 calc R U P C 1
C18A C 0.7786(4) 0.5294(6) 0.8634(9) 0.068(4) Uani 0.6 1 d . . P C 1
H18A H 0.800813 0.557206 0.908560 0.102 Uiso 0.6 1 calc R U P C 1
H18B H 0.796065 0.493815 0.871188 0.102 Uiso 0.6 1 calc R U P C 1
H18C H 0.751303 0.522868 0.874362 0.102 Uiso 0.6 1 calc R U P C 1
C19A C 0.8003(4) 0.5561(6) 0.7447(11) 0.071(4) Uani 0.6 1 d . . P C 1
H19A H 0.787516 0.567569 0.679356 0.106 Uiso 0.6 1 calc R U P C 1
H19B H 0.816664 0.519499 0.755266 0.106 Uiso 0.6 1 calc R U P C 1
H19C H 0.823671 0.584448 0.786240 0.106 Uiso 0.6 1 calc R U P C 1
C19B C 0.8158(6) 0.5649(7) 0.8440(13) 0.056(4) Uani 0.4 1 d . . P C 2
H19D H 0.826352 0.599905 0.827772 0.084 Uiso 0.4 1 calc R U P C 2
H19E H 0.836734 0.533676 0.846504 0.084 Uiso 0.4 1 calc R U P C 2
H19F H 0.818032 0.569131 0.905302 0.084 Uiso 0.4 1 calc R U P C 2
C17B C 0.7622(9) 0.5381(7) 0.6792(14) 0.066(5) Uani 0.4 1 d . . P C 2
H17D H 0.729498 0.530014 0.627385 0.099 Uiso 0.4 1 calc R U P C 2
H17E H 0.783089 0.505032 0.690874 0.099 Uiso 0.4 1 calc R U P C 2
H17F H 0.775815 0.570487 0.662897 0.099 Uiso 0.4 1 calc R U P C 2
C18B C 0.7445(8) 0.5036(7) 0.7991(18) 0.068(6) Uani 0.4 1 d . . P C 2
H18D H 0.750325 0.511808 0.862254 0.102 Uiso 0.4 1 calc R U P C 2
H18E H 0.763214 0.470150 0.801072 0.102 Uiso 0.4 1 calc R U P C 2
H18F H 0.709797 0.496523 0.757178 0.102 Uiso 0.4 1 calc R U P C 2
C48A C 0.6224(4) 0.8214(4) 0.9404(6) 0.055(2) Uani 0.75 1 d . U P A 1
H48A H 0.588651 0.814461 0.926514 0.067 Uiso 0.75 1 calc R U P A 1
H48B H 0.627747 0.862692 0.941595 0.067 Uiso 0.75 1 calc R U P A 1
C48B C 0.6417(10) 0.7901(13) 0.9653(18) 0.054(5) Uani 0.25 1 d D U P A 2
H48C H 0.647128 0.753748 0.998827 0.064 Uiso 0.25 1 calc R U P A 2
H48D H 0.609914 0.805732 0.951827 0.064 Uiso 0.25 1 calc R U P A 2
C50B C 0.7194(12) 0.7881(16) 1.023(3) 0.066(7) Uani 0.25 1 d D U P A 2
H50C H 0.751765 0.804726 1.043164 0.079 Uiso 0.25 1 calc R U P A 2
H50D H 0.722964 0.755007 1.062857 0.079 Uiso 0.25 1 calc R U P A 2
C49B C 0.6834(8) 0.8323(11) 1.0237(17) 0.055(5) Uani 0.25 1 d D U P A 2
H49C H 0.688020 0.840130 1.086713 0.066 Uiso 0.25 1 calc R U P A 2
H49D H 0.681643 0.867726 0.990213 0.066 Uiso 0.25 1 calc R U P A 2
O2B O 0.6435(13) 0.7834(15) 0.888(2) 0.052(6) Uani 0.25 1 d . U P A 2
C51A C 0.6818(6) 0.7911(7) 0.9129(9) 0.071(3) Uani 0.75 1 d D U P A 1
H51A H 0.694488 0.824164 0.894930 0.086 Uiso 0.75 1 calc R U P A 1
H51B H 0.691874 0.756308 0.893855 0.086 Uiso 0.75 1 calc R U P A 1
C51B C 0.6943(14) 0.7739(17) 0.926(3) 0.061(7) Uani 0.25 1 d . U P A 2
H51C H 0.706656 0.797476 0.892166 0.073 Uiso 0.25 1 calc R U P A 2
H51D H 0.700203 0.733791 0.917543 0.073 Uiso 0.25 1 calc R U P A 2
C46 C 0.5597(4) 0.9332(3) 0.7625(7) 0.080(3) Uani 1 1 d . . . D 1
H46A H 0.546182 0.902138 0.781808 0.120 Uiso 1 1 calc R U . D 1
H46B H 0.537340 0.965379 0.742334 0.120 Uiso 1 1 calc R U . D 1
H46C H 0.591183 0.944495 0.815381 0.120 Uiso 1 1 calc R U . D 1
C47A C 0.5798(8) 0.9659(10) 0.6365(16) 0.081(7) Uani 0.6 1 d . . P D 1
H47A H 0.554335 0.994681 0.616161 0.122 Uiso 0.6 1 calc R U P D 1
H47B H 0.582231 0.952819 0.582368 0.122 Uiso 0.6 1 calc R U P D 1
H47C H 0.611022 0.982160 0.683183 0.122 Uiso 0.6 1 calc R U P D 1
C47B C 0.6014(12) 0.9559(17) 0.679(2) 0.091(13) Uani 0.4 1 d . . P D 2
H47D H 0.585476 0.992829 0.660315 0.136 Uiso 0.4 1 calc R U P D 2
H47E H 0.611422 0.943506 0.634716 0.136 Uiso 0.4 1 calc R U P D 2
H47F H 0.630120 0.958948 0.742027 0.136 Uiso 0.4 1 calc R U P D 2

loop_
_atom_site_aniso_label
_atom_site_aniso_U_11
_atom_site_aniso_U_22
_atom_site_aniso_U_33
_atom_site_aniso_U_23
_atom_site_aniso_U_13
_atom_site_aniso_U_12
Sm1 0.04837(18) 0.02966(13) 0.03036(14) -0.00280(11) 0.02713(12) -0.00719(12)
K1 0.0455(11) 0.0331(8) 0.0589(12) 0.000 0.0363(10) 0.000
P1 0.0519(10) 0.0401(8) 0.0366(8) 0.0001(6) 0.0304(8) 0.0019(6)
P2 0.099(2) 0.0383(12) 0.0688(18) 0.000 0.0601(18) 0.000
O1 0.045(2) 0.0353(19) 0.0264(17) -0.0011(14) 0.0207(16) -0.0110(16)
N1 0.037(3) 0.032(2) 0.031(2) 0.0025(17) 0.022(2) -0.0073(18)
O2A 0.065(6) 0.058(4) 0.033(4) -0.007(3) 0.030(4) -0.006(4)
N2 0.048(3) 0.030(2) 0.046(3) 0.0014(18) 0.032(2) -0.0003(19)
C2 0.035(3) 0.040(3) 0.021(2) 0.0002(19) 0.012(2) -0.008(2)
C13 0.050(4) 0.026(2) 0.033(3) 0.0006(19) 0.028(3) -0.010(2)
C1 0.039(3) 0.035(3) 0.024(2) 0.0016(19) 0.017(2) -0.007(2)
C26 0.041(3) 0.033(3) 0.051(3) -0.006(2) 0.033(3) -0.004(2)
C28 0.043(4) 0.041(3) 0.045(3) 0.012(2) 0.030(3) 0.003(2)
C25 0.033(3) 0.030(2) 0.040(3) 0.001(2) 0.023(3) 0.002(2)
C8 0.044(3) 0.036(3) 0.032(3) -0.004(2) 0.023(3) -0.008(2)
C3 0.035(3) 0.042(3) 0.032(3) 0.008(2) 0.017(3) -0.005(2)
C37 0.074(5) 0.034(3) 0.072(5) 0.005(3) 0.052(4) -0.003(3)
C12 0.053(4) 0.031(3) 0.037(3) -0.001(2) 0.030(3) -0.007(2)
C5 0.031(3) 0.054(3) 0.033(3) 0.010(2) 0.018(3) -0.003(2)
C4 0.031(3) 0.047(3) 0.032(3) 0.009(2) 0.015(2) -0.003(2)
C30 0.047(4) 0.037(3) 0.036(3) -0.005(2) 0.027(3) -0.005(2)
C24 0.033(3) 0.031(2) 0.037(3) 0.001(2) 0.023(3) -0.002(2)
C36 0.064(4) 0.035(3) 0.053(4) 0.010(2) 0.043(4) 0.002(3)
C6 0.035(3) 0.041(3) 0.021(2) 0.0018(19) 0.012(2) -0.008(2)
C29 0.036(3) 0.037(3) 0.030(3) 0.006(2) 0.020(2) 0.000(2)
C27 0.052(4) 0.030(3) 0.059(4) 0.005(2) 0.038(3) 0.003(2)
C11 0.056(4) 0.035(3) 0.049(3) 0.008(2) 0.037(3) 0.002(3)
C9 0.050(4) 0.042(3) 0.035(3) -0.001(2) 0.031(3) -0.011(3)
C7 0.042(3) 0.046(3) 0.032(3) -0.003(2) 0.022(3) -0.012(3)
C10 0.055(4) 0.037(3) 0.047(3) 0.005(2) 0.034(3) -0.002(3)
C14 0.042(3) 0.054(3) 0.041(3) 0.005(2) 0.028(3) -0.009(3)
C33 0.045(4) 0.050(3) 0.030(3) 0.005(2) 0.018(3) -0.015(3)
C32 0.047(4) 0.056(4) 0.038(3) -0.008(3) 0.022(3) 0.003(3)
C41 0.059(4) 0.053(4) 0.039(3) 0.013(3) 0.029(3) 0.013(3)
C20 0.063(4) 0.046(3) 0.053(4) 0.012(3) 0.040(4) -0.003(3)
C38 0.096(6) 0.037(3) 0.084(6) 0.020(3) 0.064(5) 0.024(4)
C35 0.060(5) 0.059(4) 0.044(4) -0.002(3) 0.031(3) -0.006(3)
C15 0.059(4) 0.059(4) 0.036(3) -0.004(3) 0.027(3) -0.027(3)
C31 0.067(5) 0.047(3) 0.052(4) -0.008(3) 0.044(4) -0.002(3)
C45 0.092(6) 0.033(3) 0.103(7) -0.013(4) 0.062(6) -0.006(3)
C43 0.084(6) 0.070(4) 0.036(4) 0.000(3) 0.031(4) -0.005(4)
C16 0.044(4) 0.060(4) 0.062(4) 0.028(3) 0.031(4) 0.012(3)
C42 0.062(4) 0.055(4) 0.036(3) 0.003(3) 0.018(3) 0.010(3)
C53 0.072(5) 0.054(4) 0.048(4) 0.010(3) 0.031(4) -0.007(3)
C52 0.066(5) 0.047(3) 0.040(4) -0.006(3) 0.024(3) -0.019(3)
C22 0.098(6) 0.045(4) 0.065(5) 0.013(3) 0.055(5) -0.007(4)
C40 0.072(5) 0.064(4) 0.047(4) 0.023(3) 0.024(4) 0.022(4)
C39 0.091(7) 0.060(4) 0.068(5) 0.031(4) 0.043(5) 0.033(4)
C44 0.062(5) 0.092(6) 0.063(5) -0.014(4) 0.040(4) -0.004(4)
C23 0.073(5) 0.070(5) 0.069(5) 0.039(4) 0.044(4) 0.009(4)
C21 0.086(6) 0.057(4) 0.046(4) 0.009(3) 0.040(4) -0.006(4)
C57 0.073(6) 0.070(5) 0.042(4) 0.007(3) 0.014(4) -0.022(4)
C54 0.080(6) 0.081(5) 0.053(5) -0.003(4) 0.040(5) -0.025(5)
C34 0.050(5) 0.138(8) 0.045(4) -0.014(4) 0.026(4) -0.025(5)
C58 0.105(7) 0.055(4) 0.073(5) -0.015(4) 0.050(5) -0.017(4)
C55 0.073(6) 0.062(5) 0.109(8) 0.012(5) 0.056(6) -0.008(4)
C50A 0.071(6) 0.097(6) 0.049(5) 0.000(4) 0.035(5) -0.002(6)
C56 0.057(5) 0.073(5) 0.091(7) 0.024(5) 0.028(5) -0.004(4)
C49A 0.074(6) 0.074(5) 0.045(5) -0.007(4) 0.031(4) 0.002(4)
C17A 0.049(7) 0.051(6) 0.053(7) 0.016(5) 0.033(6) 0.014(5)
C18A 0.033(6) 0.080(9) 0.067(9) 0.039(7) 0.007(6) -0.002(6)
C19A 0.033(6) 0.081(9) 0.103(11) 0.053(8) 0.037(7) 0.016(6)
C19B 0.057(11) 0.051(9) 0.056(11) 0.012(8) 0.026(9) 0.015(8)
C17B 0.103(18) 0.039(9) 0.070(13) -0.007(8) 0.053(13) 0.003(10)
C18B 0.070(14) 0.035(8) 0.125(19) 0.023(10) 0.068(14) 0.020(8)
C48A 0.076(6) 0.054(4) 0.038(4) -0.014(3) 0.030(4) -0.005(4)
C48B 0.053(11) 0.074(11) 0.022(8) -0.023(8) 0.009(8) -0.014(9)
C50B 0.059(12) 0.077(11) 0.040(9) -0.013(8) 0.008(10) -0.017(10)
C49B 0.054(11) 0.067(11) 0.029(8) -0.024(8) 0.009(8) -0.010(9)
O2B 0.039(11) 0.071(12) 0.031(9) -0.016(8) 0.007(8) -0.034(9)
C51A 0.069(7) 0.096(7) 0.045(5) -0.003(5) 0.025(5) 0.003(5)
C51B 0.051(12) 0.074(12) 0.036(9) -0.013(9) 0.006(9) -0.030(10)
C46 0.102(7) 0.053(4) 0.098(7) -0.013(4) 0.060(6) -0.022(4)
C47A 0.088(17) 0.057(9) 0.098(18) -0.027(11) 0.046(13) -0.035(10)
C47B 0.08(2) 0.12(3) 0.10(3) -0.03(2) 0.07(2) -0.06(2)

loop_
_atom_type_symbol
_atom_type_description
_atom_type_scat_dispersion_real
_atom_type_scat_dispersion_imag
_atom_type_scat_source
C C 0.0033 0.0016 'International Tables Vol C Tables 4.2.6.8 and 6.1.1.4'
H H 0.0000 0.0000 'International Tables Vol C Tables 4.2.6.8 and 6.1.1.4'
K K 0.2009 0.2494 'International Tables Vol C Tables 4.2.6.8 and 6.1.1.4'
N N 0.0061 0.0033 'International Tables Vol C Tables 4.2.6.8 and 6.1.1.4'
O O 0.0106 0.0060 'International Tables Vol C Tables 4.2.6.8 and 6.1.1.4'
P P 0.1023 0.0942 'International Tables Vol C Tables 4.2.6.8 and 6.1.1.4'
Sm Sm -0.1638 3.4418 'International Tables Vol C Tables 4.2.6.8 and 6.1.1.4'

loop_
_exptl_crystal_face_index_h
_exptl_crystal_face_index_k
_exptl_crystal_face_index_l
_exptl_crystal_face_perp_dist
1 5 0 0.0290
-1 -5 0 0.0320
3 0 -5 0.0950
-3 0 5 0.1020
7 -1 -1 0.0250
-7 0 1 0.0350

loop_
_geom_angle_atom_site_label_1
_geom_angle_atom_site_label_2
_geom_angle_atom_site_label_3
_geom_angle
_geom_angle_site_symmetry_1
_geom_angle_site_symmetry_3
_geom_angle_publ_flag
P1 Sm1 K1 44.89(3) 2_656 . ?
P1 Sm1 K1 44.78(3) . . ?
P1 Sm1 P1 44.83(6) . 2_656 ?
P2 Sm1 K1 78.95(5) . . ?
P2 Sm1 P1 44.38(5) . . ?
P2 Sm1 P1 43.83(5) . 2_656 ?
O1 Sm1 K1 128.68(8) . . ?
O1 Sm1 P1 150.16(8) . . ?
O1 Sm1 P1 159.79(9) . 2_656 ?
O1 Sm1 P2 151.79(9) . . ?
O1 Sm1 O2B 78.7(10) . . ?
N1 Sm1 K1 65.37(10) . . ?
N1 Sm1 P1 107.53(11) . . ?
N1 Sm1 P1 99.44(10) . 2_656 ?
N1 Sm1 P2 142.45(11) . . ?
N1 Sm1 O1 65.61(12) . . ?
N1 Sm1 O2B 92.2(9) . . ?
O2A Sm1 K1 121.5(3) . . ?
O2A Sm1 P1 87.9(3) . 2_656 ?
O2A Sm1 P1 127.2(3) . . ?
O2A Sm1 P2 87.2(3) . . ?
O2A Sm1 O1 82.2(3) . . ?
O2A Sm1 N1 101.2(3) . . ?
N2 Sm1 K1 132.74(12) . . ?
N2 Sm1 P1 134.12(12) . 2_656 ?
N2 Sm1 P1 98.21(12) . . ?
N2 Sm1 P2 91.89(12) . . ?
N2 Sm1 O1 65.75(14) . . ?
N2 Sm1 N1 120.54(15) . . ?
N2 Sm1 O2A 103.9(3) . . ?
N2 Sm1 O2B 109.5(9) . . ?
O2B Sm1 K1 117.3(9) . . ?
O2B Sm1 P1 131.1(10) . . ?
O2B Sm1 P2 94.1(10) . . ?
P1 K1 P1 40.84(6) 2_656 . ?
P1 K1 C24 86.75(10) 2_656 2_656 ?
P1 K1 C24 86.76(10) . . ?
P1 K1 C24 80.74(10) . 2_656 ?
P1 K1 C24 80.74(10) 2_656 . ?
C26 K1 P1 118.45(11) . . ?
C26 K1 P1 125.98(11) 2_656 . ?
C26 K1 P1 118.45(11) 2_656 2_656 ?
C26 K1 P1 125.98(11) . 2_656 ?
C26 K1 C26 110.8(2) 2_656 . ?
C26 K1 C28 45.24(16) 2_656 2_656 ?
C26 K1 C28 102.58(15) 2_656 . ?
C26 K1 C28 45.24(16) . . ?
C26 K1 C28 102.58(15) . 2_656 ?
C26 K1 C25 26.04(13) 2_656 2_656 ?
C26 K1 C25 26.04(13) . . ?
C26 K1 C25 136.84(14) . 2_656 ?
C26 K1 C25 136.84(14) 2_656 . ?
C26 K1 C24 146.64(14) 2_656 . ?
C26 K1 C24 45.29(13) 2_656 2_656 ?
C26 K1 C24 45.29(13) . . ?
C26 K1 C24 146.64(15) . 2_656 ?
C26 K1 C27 95.59(15) 2_656 . ?
C26 K1 C27 95.59(15) . 2_656 ?
C26 K1 C27 26.01(15) 2_656 2_656 ?
C26 K1 C27 26.01(15) . . ?
C28 K1 P1 127.33(11) . . ?
C28 K1 P1 127.33(11) 2_656 2_656 ?
C28 K1 P1 101.33(11) . 2_656 ?
C28 K1 P1 101.33(11) 2_656 . ?
C28 K1 C28 129.3(2) 2_656 . ?
C28 K1 C24 144.25(14) 2_656 . ?
C28 K1 C24 144.25(14) . 2_656 ?
C28 K1 C24 44.59(13) . . ?
C28 K1 C24 44.59(13) 2_656 2_656 ?
C25 K1 P1 93.80(10) 2_656 2_656 ?
C25 K1 P1 93.80(10) . . ?
C25 K1 P1 102.29(10) 2_656 . ?
C25 K1 P1 102.29(10) . 2_656 ?
C25 K1 C28 52.88(14) 2_656 2_656 ?
C25 K1 C28 118.42(14) 2_656 . ?
C25 K1 C28 118.42(14) . 2_656 ?
C25 K1 C28 52.88(14) . . ?
C25 K1 C25 162.87(19) 2_656 . ?
C25 K1 C24 159.17(14) 2_656 . ?
C25 K1 C24 25.83(13) . . ?
C25 K1 C24 25.83(13) 2_656 2_656 ?
C25 K1 C24 159.17(14) . 2_656 ?
C24 K1 C24 166.67(18) 2_656 . ?
C27 K1 P1 138.32(11) . . ?
C27 K1 P1 125.19(12) 2_656 . ?
C27 K1 P1 138.32(11) 2_656 2_656 ?
C27 K1 P1 125.19(12) . 2_656 ?
C27 K1 C28 25.53(16) 2_656 2_656 ?
C27 K1 C28 107.32(16) 2_656 . ?
C27 K1 C28 25.53(16) . . ?
C27 K1 C28 107.32(16) . 2_656 ?
C27 K1 C25 45.89(14) 2_656 2_656 ?
C27 K1 C25 45.89(14) . . ?
C27 K1 C25 119.07(15) 2_656 . ?
C27 K1 C25 119.07(15) . 2_656 ?
C27 K1 C24 52.60(14) 2_656 2_656 ?
C27 K1 C24 52.60(14) . . ?
C27 K1 C24 140.47(14) 2_656 . ?
C27 K1 C24 140.46(14) . 2_656 ?
C27 K1 C27 90.2(2) . 2_656 ?
Sm1 P1 Sm1 126.79(5) . 2_656 ?
Sm1 P1 K1 94.36(4) 2_656 . ?
Sm1 P1 K1 95.63(5) . . ?
P1 P1 Sm1 69.12(8) 2_656 . ?
P1 P1 Sm1 66.05(7) 2_656 2_656 ?
P1 P1 K1 69.58(3) 2_656 . ?
P2 P1 Sm1 67.26(4) . . ?
P2 P1 Sm1 65.95(4) . 2_656 ?
P2 P1 K1 128.74(7) . . ?
P2 P1 P1 59.16(5) . 2_656 ?
Sm1 P2 Sm1 131.36(9) 2_656 . ?
P1 P2 Sm1 68.36(6) . . ?
P1 P2 Sm1 68.36(6) 2_656 2_656 ?
P1 P2 Sm1 70.21(6) . 2_656 ?
P1 P2 Sm1 70.21(6) 2_656 . ?
P1 P2 P1 61.67(10) . 2_656 ?
C13 O1 Sm1 118.3(3) . . ?
C1 O1 Sm1 119.5(3) . . ?
C1 O1 C13 115.5(4) . . ?
C2 N1 Sm1 121.4(3) . . ?
C2 N1 C24 113.3(4) . . ?
C24 N1 Sm1 124.9(3) . . ?
C48A O2A Sm1 129.7(8) . . ?
C51A O2A Sm1 124.1(8) . . ?
C51A O2A C48A 104.3(9) . . ?
C12 N2 Sm1 123.0(4) . . ?
C12 N2 C36 114.4(4) . . ?
C36 N2 Sm1 122.4(3) . . ?
N1 C2 C1 119.3(5) . . ?
N1 C2 C3 125.7(5) . . ?
C3 C2 C1 114.9(5) . . ?
C8 C13 O1 120.4(5) . . ?
C8 C13 C12 125.3(5) . . ?
C12 C13 O1 114.2(4) . . ?
O1 C1 C2 114.0(5) . . ?
C6 C1 O1 121.1(4) . . ?
C6 C1 C2 124.8(5) . . ?
K1 C26 H26 113.4 . . ?
C25 C26 K1 79.5(3) . . ?
C25 C26 H26 119.4 . . ?
C27 C26 K1 78.0(3) . . ?
C27 C26 H26 119.4 . . ?
C27 C26 C25 121.3(5) . . ?
K1 C28 H28 115.3 . . ?
C29 C28 K1 80.7(3) . . ?
C29 C28 H28 119.1 . . ?
C27 C28 K1 75.3(3) . . ?
C27 C28 H28 119.1 . . ?
C27 C28 C29 121.9(5) . . ?
C26 C25 K1 74.4(3) . . ?
C26 C25 C30 119.5(5) . . ?
C26 C25 C24 118.5(5) . . ?
C30 C25 K1 115.7(3) . . ?
C24 C25 K1 80.4(3) . . ?
C24 C25 C30 121.9(4) . . ?
C13 C8 C9 116.9(5) . . ?
C13 C8 C7 118.9(5) . . ?
C9 C8 C7 124.1(5) . . ?
C2 C3 H3 118.6 . . ?
C4 C3 C2 122.8(5) . . ?
C4 C3 H3 118.6 . . ?
C36 C37 C45 120.8(6) . . ?
C38 C37 C36 118.5(7) . . ?
C38 C37 C45 120.6(6) . . ?
N2 C12 C13 118.7(5) . . ?
N2 C12 C11 126.1(6) . . ?
C13 C12 C11 115.1(5) . . ?
C4 C5 H5 119.6 . . ?
C4 C5 C6 120.8(5) . . ?
C6 C5 H5 119.6 . . ?
C3 C4 C16 119.8(5) . . ?
C5 C4 C3 118.8(5) . . ?
C5 C4 C16 121.4(5) . . ?
C25 C30 H30 107.3 . . ?
C32 C30 C25 111.4(5) . . ?
C32 C30 H30 107.3 . . ?
C31 C30 C25 112.4(5) . . ?
C31 C30 H30 107.3 . . ?
C31 C30 C32 111.0(5) . . ?
N1 C24 K1 120.8(3) . . ?
N1 C24 C25 118.8(4) . . ?
C25 C24 K1 73.7(3) . . ?
C29 C24 K1 77.6(3) . . ?
C29 C24 N1 121.0(5) . . ?
C29 C24 C25 120.2(5) . . ?
C37 C36 N2 118.7(6) . . ?
C41 C36 N2 121.6(5) . . ?
C41 C36 C37 119.7(6) . . ?
C1 C6 C5 117.8(5) . . ?
C1 C6 C7 119.0(5) . . ?
C5 C6 C7 123.2(5) . . ?
C28 C29 K1 74.0(3) . . ?
C28 C29 C24 118.5(5) . . ?
C28 C29 C33 120.2(5) . . ?
C24 C29 K1 77.1(3) . . ?
C24 C29 C33 121.3(5) . . ?
C33 C29 K1 120.7(4) . . ?
K1 C27 H27 115.3 . . ?
C26 C27 K1 76.0(3) . . ?
C26 C27 H27 120.2 . . ?
C28 C27 K1 79.1(3) . . ?
C28 C27 C26 119.6(5) . . ?
C28 C27 H27 120.2 . . ?
C12 C11 H11 119.1 . . ?
C10 C11 C12 121.7(6) . . ?
C10 C11 H11 119.1 . . ?
C8 C9 H9 119.6 . . ?
C10 C9 C8 120.9(5) . . ?
C10 C9 H9 119.6 . . ?
C8 C7 C14 112.4(4) . . ?
C8 C7 C15 107.7(5) . . ?
C6 C7 C8 107.8(4) . . ?
C6 C7 C14 112.0(5) . . ?
C6 C7 C15 109.0(4) . . ?
C14 C7 C15 107.7(5) . . ?
C11 C10 C20 120.8(6) . . ?
C9 C10 C11 120.0(5) . . ?
C9 C10 C20 119.2(5) . . ?
C7 C14 H14A 109.5 . . ?
C7 C14 H14B 109.5 . . ?
C7 C14 H14C 109.5 . . ?
H14A C14 H14B 109.5 . . ?
H14A C14 H14C 109.5 . . ?
H14B C14 H14C 109.5 . . ?
C29 C33 H33 107.5 . . ?
C29 C33 C35 113.9(5) . . ?
C29 C33 C34 110.2(6) . . ?
C35 C33 H33 107.5 . . ?
C34 C33 H33 107.5 . . ?
C34 C33 C35 109.9(5) . . ?
C30 C32 H32A 109.5 . . ?
C30 C32 H32B 109.5 . . ?
C30 C32 H32C 109.5 . . ?
H32A C32 H32B 109.5 . . ?
H32A C32 H32C 109.5 . . ?
H32B C32 H32C 109.5 . . ?
C36 C41 C42 120.4(6) . . ?
C40 C41 C36 118.5(6) . . ?
C40 C41 C42 121.1(7) . . ?
C22 C20 C10 109.7(6) . . ?
C22 C20 C23 109.7(6) . . ?
C22 C20 C21 107.9(5) . . ?
C23 C20 C10 112.6(5) . . ?
C23 C20 C21 107.0(6) . . ?
C21 C20 C10 109.8(5) . . ?
C37 C38 H38 119.3 . . ?
C39 C38 C37 121.4(7) . . ?
C39 C38 H38 119.3 . . ?
C33 C35 H35A 109.5 . . ?
C33 C35 H35B 109.5 . . ?
C33 C35 H35C 109.5 . . ?
H35A C35 H35B 109.5 . . ?
H35A C35 H35C 109.5 . . ?
H35B C35 H35C 109.5 . . ?
C7 C15 H15A 109.5 . . ?
C7 C15 H15B 109.5 . . ?
C7 C15 H15C 109.5 . . ?
H15A C15 H15B 109.5 . . ?
H15A C15 H15C 109.5 . . ?
H15B C15 H15C 109.5 . . ?
C30 C31 H31A 109.5 . . ?
C30 C31 H31B 109.5 . . ?
C30 C31 H31C 109.5 . . ?
H31A C31 H31B 109.5 . . ?
H31A C31 H31C 109.5 . . ?
H31B C31 H31C 109.5 . . ?
C37 C45 H45 109.7 . . ?
C37 C45 C46 114.4(7) . . ?
C37 C45 C47A 102.2(9) . . ?
C37 C45 C47B 126.9(15) . . ?
C46 C45 H45 109.7 . . ?
C46 C45 C47A 110.9(10) . . ?
C47A C45 H45 109.7 . . ?
H43A C43 H43B 109.5 . . ?
H43A C43 H43C 109.5 . . ?
H43B C43 H43C 109.5 . . ?
C42 C43 H43A 109.5 . . ?
C42 C43 H43B 109.5 . . ?
C42 C43 H43C 109.5 . . ?
C4 C16 C17A 108.0(6) . . ?
C4 C16 C19B 106.8(8) . . ?
C18A C16 C4 110.5(8) . . ?
C18A C16 C17A 106.9(7) . . ?
C19A C16 C4 114.5(7) . . ?
C19A C16 C17A 106.9(9) . . ?
C19A C16 C18A 109.8(8) . . ?
C17B C16 C4 109.7(9) . . ?
C17B C16 C19B 104.2(12) . . ?
C18B C16 C4 115.8(8) . . ?
C18B C16 C19B 106.5(12) . . ?
C18B C16 C17B 112.9(13) . . ?
C41 C42 C43 111.6(6) . . ?
C41 C42 H42 107.8 . . ?
C43 C42 H42 107.8 . . ?
C44 C42 C41 111.2(6) . . ?
C44 C42 C43 110.4(6) . . ?
C44 C42 H42 107.8 . . ?
C52 C53 H53 120.1 . . ?
C54 C53 H53 120.1 . . ?
C54 C53 C52 119.9(7) . . ?
C53 C52 C58 121.4(7) . . ?
C57 C52 C53 117.3(7) . . ?
C57 C52 C58 121.3(7) . . ?
C20 C22 H22A 109.5 . . ?
C20 C22 H22B 109.5 . . ?
C20 C22 H22C 109.5 . . ?
H22A C22 H22B 109.5 . . ?
H22A C22 H22C 109.5 . . ?
H22B C22 H22C 109.5 . . ?
C41 C40 H40 118.8 . . ?
C39 C40 C41 122.5(8) . . ?
C39 C40 H40 118.8 . . ?
C38 C39 H39 120.3 . . ?
C40 C39 C38 119.4(7) . . ?
C40 C39 H39 120.3 . . ?
C42 C44 H44A 109.5 . . ?
C42 C44 H44B 109.5 . . ?
C42 C44 H44C 109.5 . . ?
H44A C44 H44B 109.5 . . ?
H44A C44 H44C 109.5 . . ?
H44B C44 H44C 109.5 . . ?
C20 C23 H23A 109.5 . . ?
C20 C23 H23B 109.5 . . ?
C20 C23 H23C 109.5 . . ?
H23A C23 H23B 109.5 . . ?
H23A C23 H23C 109.5 . . ?
H23B C23 H23C 109.5 . . ?
C20 C21 H21A 109.5 . . ?
C20 C21 H21B 109.5 . . ?
C20 C21 H21C 109.5 . . ?
H21A C21 H21B 109.5 . . ?
H21A C21 H21C 109.5 . . ?
H21B C21 H21C 109.5 . . ?
C52 C57 H57 118.8 . . ?
C56 C57 C52 122.3(8) . . ?
C56 C57 H57 118.8 . . ?
C53 C54 H54 119.2 . . ?
C55 C54 C53 121.7(8) . . ?
C55 C54 H54 119.2 . . ?
C33 C34 H34A 109.5 . . ?
C33 C34 H34B 109.5 . . ?
C33 C34 H34C 109.5 . . ?
H34A C34 H34B 109.5 . . ?
H34A C34 H34C 109.5 . . ?
H34B C34 H34C 109.5 . . ?
C52 C58 H58A 109.5 . . ?
C52 C58 H58B 109.5 . . ?
C52 C58 H58C 109.5 . . ?
H58A C58 H58B 109.5 . . ?
H58A C58 H58C 109.5 . . ?
H58B C58 H58C 109.5 . . ?
C54 C55 H55 120.3 . . ?
C56 C55 C54 119.5(9) . . ?
C56 C55 H55 120.3 . . ?
H50A C50A H50B 108.7 . . ?
C49A C50A H50A 110.6 . . ?
C49A C50A H50B 110.6 . . ?
C49A C50A C51A 105.7(11) . . ?
C51A C50A H50A 110.6 . . ?
C51A C50A H50B 110.6 . . ?
C57 C56 H56 120.3 . . ?
C55 C56 C57 119.4(8) . . ?
C55 C56 H56 120.3 . . ?
C50A C49A H49A 111.5 . . ?
C50A C49A H49B 111.5 . . ?
C50A C49A C48A 101.2(9) . . ?
H49A C49A H49B 109.3 . . ?
C48A C49A H49A 111.5 . . ?
C48A C49A H49B 111.5 . . ?
C16 C17A H17A 109.5 . . ?
C16 C17A H17B 109.5 . . ?
C16 C17A H17C 109.5 . . ?
H17A C17A H17B 109.5 . . ?
H17A C17A H17C 109.5 . . ?
H17B C17A H17C 109.5 . . ?
C16 C18A H18A 109.5 . . ?
C16 C18A H18B 109.5 . . ?
C16 C18A H18C 109.5 . . ?
H18A C18A H18B 109.5 . . ?
H18A C18A H18C 109.5 . . ?
H18B C18A H18C 109.5 . . ?
C16 C19A H19A 109.5 . . ?
C16 C19A H19B 109.5 . . ?
C16 C19A H19C 109.5 . . ?
H19A C19A H19B 109.5 . . ?
H19A C19A H19C 109.5 . . ?
H19B C19A H19C 109.5 . . ?
C16 C19B H19D 109.5 . . ?
C16 C19B H19E 109.5 . . ?
C16 C19B H19F 109.5 . . ?
H19D C19B H19E 109.5 . . ?
H19D C19B H19F 109.5 . . ?
H19E C19B H19F 109.5 . . ?
C16 C17B H17D 109.5 . . ?
C16 C17B H17E 109.5 . . ?
C16 C17B H17F 109.5 . . ?
H17D C17B H17E 109.5 . . ?
H17D C17B H17F 109.5 . . ?
H17E C17B H17F 109.5 . . ?
C16 C18B H18D 109.5 . . ?
C16 C18B H18E 109.5 . . ?
C16 C18B H18F 109.5 . . ?
H18D C18B H18E 109.5 . . ?
H18D C18B H18F 109.5 . . ?
H18E C18B H18F 109.5 . . ?
O2A C48A C49A 104.6(9) . . ?
O2A C48A H48A 110.8 . . ?
O2A C48A H48B 110.8 . . ?
C49A C48A H48A 110.8 . . ?
C49A C48A H48B 110.8 . . ?
H48A C48A H48B 108.9 . . ?
H48C C48B H48D 108.9 . . ?
C49B C48B H48C 110.9 . . ?
C49B C48B H48D 110.9 . . ?
O2B C48B H48C 110.9 . . ?
O2B C48B H48D 110.9 . . ?
O2B C48B C49B 104(2) . . ?
H50C C50B H50D 109.6 . . ?
C49B C50B H50C 111.9 . . ?
C49B C50B H50D 111.9 . . ?
C51B C50B H50C 111.9 . . ?
C51B C50B H50D 111.9 . . ?
C51B C50B C49B 99(3) . . ?
C48B C49B C50B 88(2) . . ?
C48B C49B H49C 114.0 . . ?
C48B C49B H49D 114.0 . . ?
C50B C49B H49C 114.0 . . ?
C50B C49B H49D 114.0 . . ?
H49C C49B H49D 111.2 . . ?
C48B O2B Sm1 127(2) . . ?
C48B O2B C51B 100(3) . . ?
C51B O2B Sm1 124(3) . . ?
O2A C51A C50A 106.4(11) . . ?
O2A C51A H51A 110.4 . . ?
O2A C51A H51B 110.4 . . ?
C50A C51A H51A 110.4 . . ?
C50A C51A H51B 110.4 . . ?
H51A C51A H51B 108.6 . . ?
C50B C51B H51C 109.8 . . ?
C50B C51B H51D 109.8 . . ?
O2B C51B C50B 109(4) . . ?
O2B C51B H51C 109.8 . . ?
O2B C51B H51D 109.8 . . ?
H51C C51B H51D 108.3 . . ?
C45 C46 H46A 109.5 . . ?
C45 C46 H46B 109.5 . . ?
C45 C46 H46C 109.5 . . ?
H46A C46 H46B 109.5 . . ?
H46A C46 H46C 109.5 . . ?
H46B C46 H46C 109.5 . . ?
C45 C47A H47A 109.5 . . ?
C45 C47A H47B 109.5 . . ?
C45 C47A H47C 109.5 . . ?
H47A C47A H47B 109.5 . . ?
H47A C47A H47C 109.5 . . ?
H47B C47A H47C 109.5 . . ?
C45 C47B H47D 109.5 . . ?
C45 C47B H47E 109.5 . . ?
C45 C47B H47F 109.5 . . ?
H47D C47B H47E 109.5 . . ?
H47D C47B H47F 109.5 . . ?
H47E C47B H47F 109.5 . . ?

loop_
_geom_bond_atom_site_label_1
_geom_bond_atom_site_label_2
_geom_bond_distance
_geom_bond_site_symmetry_2
_geom_bond_publ_flag
Sm1 K1 4.4952(14) . ?
Sm1 P1 2.8783(17) . ?
Sm1 P1 2.9425(15) 2_656 ?
Sm1 P2 2.8557(10) . ?
Sm1 O1 2.500(4) . ?
Sm1 N1 2.373(4) . ?
Sm1 O2A 2.367(12) . ?
Sm1 N2 2.337(4) . ?
Sm1 O2B 2.53(3) . ?
K1 P1 3.182(2) 2_656 ?
K1 P1 3.182(2) . ?
K1 C26 3.060(5) . ?
K1 C26 3.060(5) 2_656 ?
K1 C28 3.131(6) 2_656 ?
K1 C28 3.132(6) . ?
K1 C25 3.124(5) . ?
K1 C25 3.124(5) 2_656 ?
K1 C24 3.209(5) 2_656 ?
K1 C24 3.209(5) . ?
K1 C27 3.085(6) 2_656 ?
K1 C27 3.085(6) . ?
P1 P1 2.220(3) 2_656 ?
P1 P2 2.166(3) . ?
O1 C13 1.407(6) . ?
O1 C1 1.389(6) . ?
N1 C2 1.388(7) . ?
N1 C24 1.414(6) . ?
O2A C48A 1.474(14) . ?
O2A C51A 1.385(17) . ?
N2 C12 1.379(7) . ?
N2 C36 1.432(8) . ?
C2 C1 1.398(7) . ?
C2 C3 1.396(8) . ?
C13 C8 1.373(7) . ?
C13 C12 1.387(8) . ?
C1 C6 1.366(7) . ?
C26 H26 0.9500 . ?
C26 C25 1.394(7) . ?
C26 C27 1.383(8) . ?
C28 H28 0.9500 . ?
C28 C29 1.392(7) . ?
C28 C27 1.374(8) . ?
C25 C30 1.519(7) . ?
C25 C24 1.418(7) . ?
C8 C9 1.399(7) . ?
C8 C7 1.524(8) . ?
C3 H3 0.9500 . ?
C3 C4 1.389(8) . ?
C37 C36 1.406(8) . ?
C37 C38 1.396(10) . ?
C37 C45 1.493(11) . ?
C12 C11 1.411(7) . ?
C5 H5 0.9500 . ?
C5 C4 1.388(7) . ?
C5 C6 1.392(8) . ?
C4 C16 1.525(9) . ?
C30 H30 1.0000 . ?
C30 C32 1.516(8) . ?
C30 C31 1.516(7) . ?
C24 C29 1.408(7) . ?
C36 C41 1.406(9) . ?
C6 C7 1.521(7) . ?
C29 C33 1.513(8) . ?
C27 H27 0.9500 . ?
C11 H11 0.9500 . ?
C11 C10 1.382(8) . ?
C9 H9 0.9500 . ?
C9 C10 1.376(9) . ?
C7 C14 1.535(7) . ?
C7 C15 1.540(8) . ?
C10 C20 1.538(8) . ?
C14 H14A 0.9800 . ?
C14 H14B 0.9800 . ?
C14 H14C 0.9800 . ?
C33 H33 1.0000 . ?
C33 C35 1.516(8) . ?
C33 C34 1.515(10) . ?
C32 H32A 0.9800 . ?
C32 H32B 0.9800 . ?
C32 H32C 0.9800 . ?
C41 C42 1.514(9) . ?
C41 C40 1.384(9) . ?
C20 C22 1.509(9) . ?
C20 C23 1.526(10) . ?
C20 C21 1.534(9) . ?
C38 H38 0.9500 . ?
C38 C39 1.370(12) . ?
C35 H35A 0.9800 . ?
C35 H35B 0.9800 . ?
C35 H35C 0.9800 . ?
C15 H15A 0.9800 . ?
C15 H15B 0.9800 . ?
C15 H15C 0.9800 . ?
C31 H31A 0.9800 . ?
C31 H31B 0.9800 . ?
C31 H31C 0.9800 . ?
C45 H45 1.0000 . ?
C45 C46 1.524(11) . ?
C45 C47A 1.60(3) . ?
C45 C47B 1.50(3) . ?
C43 H43A 0.9800 . ?
C43 H43B 0.9800 . ?
C43 H43C 0.9800 . ?
C43 C42 1.520(10) . ?
C16 C17A 1.604(13) . ?
C16 C18A 1.513(13) . ?
C16 C19A 1.487(13) . ?
C16 C19B 1.630(19) . ?
C16 C17B 1.486(19) . ?
C16 C18B 1.446(17) . ?
C42 H42 1.0000 . ?
C42 C44 1.514(9) . ?
C53 H53 0.9500 . ?
C53 C52 1.377(9) . ?
C53 C54 1.369(11) . ?
C52 C57 1.377(11) . ?
C52 C58 1.478(10) . ?
C22 H22A 0.9800 . ?
C22 H22B 0.9800 . ?
C22 H22C 0.9800 . ?
C40 H40 0.9500 . ?
C40 C39 1.355(11) . ?
C39 H39 0.9500 . ?
C44 H44A 0.9800 . ?
C44 H44B 0.9800 . ?
C44 H44C 0.9800 . ?
C23 H23A 0.9800 . ?
C23 H23B 0.9800 . ?
C23 H23C 0.9800 . ?
C21 H21A 0.9800 . ?
C21 H21B 0.9800 . ?
C21 H21C 0.9800 . ?
C57 H57 0.9500 . ?
C57 C56 1.368(12) . ?
C54 H54 0.9500 . ?
C54 C55 1.356(12) . ?
C34 H34A 0.9800 . ?
C34 H34B 0.9800 . ?
C34 H34C 0.9800 . ?
C58 H58A 0.9800 . ?
C58 H58B 0.9800 . ?
C58 H58C 0.9800 . ?
C55 H55 0.9500 . ?
C55 C56 1.352(12) . ?
C50A H50A 0.9900 . ?
C50A H50B 0.9900 . ?
C50A C49A 1.474(15) . ?
C50A C51A 1.546(16) . ?
C56 H56 0.9500 . ?
C49A H49A 0.9900 . ?
C49A H49B 0.9900 . ?
C49A C48A 1.480(14) . ?
C17A H17A 0.9800 . ?
C17A H17B 0.9800 . ?
C17A H17C 0.9800 . ?
C18A H18A 0.9800 . ?
C18A H18B 0.9800 . ?
C18A H18C 0.9800 . ?
C19A H19A 0.9800 . ?
C19A H19B 0.9800 . ?
C19A H19C 0.9800 . ?
C19B H19D 0.9800 . ?
C19B H19E 0.9800 . ?
C19B H19F 0.9800 . ?
C17B H17D 0.9800 . ?
C17B H17E 0.9800 . ?
C17B H17F 0.9800 . ?
C18B H18D 0.9800 . ?
C18B H18E 0.9800 . ?
C18B H18F 0.9800 . ?
C48A H48A 0.9900 . ?
C48A H48B 0.9900 . ?
C48B H48C 0.9900 . ?
C48B H48D 0.9900 . ?
C48B C49B 1.550(18) . ?
C48B O2B 1.32(5) . ?
C50B H50C 0.9900 . ?
C50B H50D 0.9900 . ?
C50B C49B 1.551(18) . ?
C50B C51B 1.43(5) . ?
C49B H49C 0.9900 . ?
C49B H49D 0.9900 . ?
O2B C51B 1.43(5) . ?
C51A H51A 0.9900 . ?
C51A H51B 0.9900 . ?
C51B H51C 0.9900 . ?
C51B H51D 0.9900 . ?
C46 H46A 0.9800 . ?
C46 H46B 0.9800 . ?
C46 H46C 0.9800 . ?
C47A H47A 0.9800 . ?
C47A H47B 0.9800 . ?
C47A H47C 0.9800 . ?
C47B H47D 0.9800 . ?
C47B H47E 0.9800 . ?
C47B H47F 0.9800 . ?

loop_
_geom_torsion_atom_site_label_1
_geom_torsion_atom_site_label_2
_geom_torsion_atom_site_label_3
_geom_torsion_atom_site_label_4
_geom_torsion
_geom_torsion_site_symmetry_1
_geom_torsion_site_symmetry_2
_geom_torsion_site_symmetry_3
_geom_torsion_site_symmetry_4
_geom_torsion_publ_flag
Sm1 O1 C13 C8 179.7(4) . . . . ?
Sm1 O1 C13 C12 -2.5(5) . . . . ?
Sm1 O1 C1 C2 3.6(5) . . . . ?
Sm1 O1 C1 C6 -178.9(4) . . . . ?
Sm1 N1 C2 C1 -3.3(6) . . . . ?
Sm1 N1 C2 C3 179.7(4) . . . . ?
Sm1 N1 C24 K1 6.1(5) . . . . ?
Sm1 N1 C24 C25 93.6(5) . . . . ?
Sm1 N1 C24 C29 -87.7(6) . . . . ?
Sm1 O2A C48A C49A 122.7(9) . . . . ?
Sm1 O2A C51A C50A -139.9(10) . . . . ?
Sm1 N2 C12 C13 -0.5(7) . . . . ?
Sm1 N2 C12 C11 179.4(4) . . . . ?
Sm1 N2 C36 C37 87.9(6) . . . . ?
Sm1 N2 C36 C41 -91.0(6) . . . . ?
Sm1 O2B C51B C50B -162(3) . . . . ?
K1 C26 C25 C30 -111.1(5) . . . . ?
K1 C26 C25 C24 69.6(4) . . . . ?
K1 C26 C27 C28 -68.6(5) . . . . ?
K1 C28 C29 C24 -65.1(5) . . . . ?
K1 C28 C29 C33 116.5(5) . . . . ?
K1 C28 C27 C26 66.9(5) . . . . ?
K1 C25 C30 C32 -18.0(5) . . . . ?
K1 C25 C30 C31 -143.2(4) . . . . ?
K1 C25 C24 N1 -116.7(4) . . . . ?
K1 C25 C24 C29 64.6(5) . . . . ?
K1 C24 C29 C28 63.5(5) . . . . ?
K1 C24 C29 C33 -118.2(5) . . . . ?
K1 C29 C33 C35 51.2(6) . . . . ?
K1 C29 C33 C34 175.2(4) . . . . ?
O1 C13 C8 C9 176.8(4) . . . . ?
O1 C13 C8 C7 -5.1(7) . . . . ?
O1 C13 C12 N2 2.0(7) . . . . ?
O1 C13 C12 C11 -177.9(4) . . . . ?
O1 C1 C6 C5 -177.8(5) . . . . ?
O1 C1 C6 C7 3.2(7) . . . . ?
N1 C2 C1 O1 -0.4(7) . . . . ?
N1 C2 C1 C6 -177.7(5) . . . . ?
N1 C2 C3 C4 177.9(5) . . . . ?
N1 C24 C29 K1 118.7(5) . . . . ?
N1 C24 C29 C28 -177.8(5) . . . . ?
N1 C24 C29 C33 0.5(8) . . . . ?
N2 C12 C11 C10 -178.3(5) . . . . ?
N2 C36 C41 C42 -3.9(9) . . . . ?
N2 C36 C41 C40 178.2(6) . . . . ?
C2 N1 C24 K1 -166.5(3) . . . . ?
C2 N1 C24 C25 -79.0(6) . . . . ?
C2 N1 C24 C29 99.7(6) . . . . ?
C2 C1 C6 C5 -0.6(8) . . . . ?
C2 C1 C6 C7 -179.6(5) . . . . ?
C2 C3 C4 C5 -0.2(8) . . . . ?
C2 C3 C4 C16 -179.3(6) . . . . ?
C13 O1 C1 C2 -147.3(4) . . . . ?
C13 O1 C1 C6 30.1(6) . . . . ?
C13 C8 C9 C10 0.5(8) . . . . ?
C13 C8 C7 C6 34.8(6) . . . . ?
C13 C8 C7 C14 158.8(5) . . . . ?
C13 C8 C7 C15 -82.7(6) . . . . ?
C13 C12 C11 C10 1.6(8) . . . . ?
C1 O1 C13 C8 -29.0(6) . . . . ?
C1 O1 C13 C12 148.8(4) . . . . ?
C1 C2 C3 C4 0.8(8) . . . . ?
C1 C6 C7 C8 -34.0(6) . . . . ?
C1 C6 C7 C14 -158.2(5) . . . . ?
C1 C6 C7 C15 82.6(6) . . . . ?
C26 C25 C30 C32 68.0(6) . . . . ?
C26 C25 C30 C31 -57.3(7) . . . . ?
C26 C25 C24 K1 -66.3(4) . . . . ?
C26 C25 C24 N1 177.0(5) . . . . ?
C26 C25 C24 C29 -1.7(8) . . . . ?
C28 C29 C33 C35 -37.3(8) . . . . ?
C28 C29 C33 C34 86.7(7) . . . . ?
C25 C26 C27 K1 69.7(5) . . . . ?
C25 C26 C27 C28 1.1(9) . . . . ?
C25 C24 C29 K1 -62.6(5) . . . . ?
C25 C24 C29 C28 0.9(8) . . . . ?
C25 C24 C29 C33 179.1(5) . . . . ?
C8 C13 C12 N2 179.7(5) . . . . ?
C8 C13 C12 C11 -0.2(8) . . . . ?
C8 C9 C10 C11 0.9(9) . . . . ?
C8 C9 C10 C20 -178.6(5) . . . . ?
C3 C2 C1 O1 177.0(4) . . . . ?
C3 C2 C1 C6 -0.4(8) . . . . ?
C3 C4 C16 C17A 58.4(8) . . . . ?
C3 C4 C16 C18A -58.2(9) . . . . ?
C3 C4 C16 C19A 177.3(9) . . . . ?
C3 C4 C16 C19B -123.0(9) . . . . ?
C3 C4 C16 C17B 124.6(11) . . . . ?
C3 C4 C16 C18B -4.6(14) . . . . ?
C37 C36 C41 C42 177.3(6) . . . . ?
C37 C36 C41 C40 -0.6(9) . . . . ?
C37 C38 C39 C40 0.7(12) . . . . ?
C12 N2 C36 C37 -86.3(6) . . . . ?
C12 N2 C36 C41 94.9(6) . . . . ?
C12 C13 C8 C9 -0.8(8) . . . . ?
C12 C13 C8 C7 177.2(5) . . . . ?
C12 C11 C10 C9 -1.9(9) . . . . ?
C12 C11 C10 C20 177.5(5) . . . . ?
C5 C4 C16 C17A -120.7(7) . . . . ?
C5 C4 C16 C18A 122.7(7) . . . . ?
C5 C4 C16 C19A -1.8(11) . . . . ?
C5 C4 C16 C19B 57.8(10) . . . . ?
C5 C4 C16 C17B -54.6(12) . . . . ?
C5 C4 C16 C18B 176.3(12) . . . . ?
C5 C6 C7 C8 147.0(5) . . . . ?
C5 C6 C7 C14 22.8(7) . . . . ?
C5 C6 C7 C15 -96.3(6) . . . . ?
C4 C5 C6 C1 1.3(8) . . . . ?
C4 C5 C6 C7 -179.8(5) . . . . ?
C30 C25 C24 K1 114.4(5) . . . . ?
C30 C25 C24 N1 -2.3(8) . . . . ?
C30 C25 C24 C29 179.0(5) . . . . ?
C24 N1 C2 C1 169.6(5) . . . . ?
C24 N1 C2 C3 -7.5(7) . . . . ?
C24 C25 C30 C32 -112.8(6) . . . . ?
C24 C25 C30 C31 122.0(6) . . . . ?
C24 C29 C33 C35 144.4(6) . . . . ?
C24 C29 C33 C34 -91.5(7) . . . . ?
C36 N2 C12 C13 173.6(5) . . . . ?
C36 N2 C12 C11 -6.5(8) . . . . ?
C36 C37 C38 C39 -1.6(10) . . . . ?
C36 C37 C45 C46 -125.8(7) . . . . ?
C36 C37 C45 C47A 114.3(12) . . . . ?
C36 C37 C45 C47B 101(2) . . . . ?
C36 C41 C42 C43 135.7(6) . . . . ?
C36 C41 C42 C44 -100.6(7) . . . . ?
C36 C41 C40 C39 -0.2(11) . . . . ?
C6 C5 C4 C3 -0.9(8) . . . . ?
C6 C5 C4 C16 178.3(5) . . . . ?
C29 C28 C27 K1 -69.0(5) . . . . ?
C29 C28 C27 C26 -2.0(9) . . . . ?
C27 C26 C25 K1 -68.9(5) . . . . ?
C27 C26 C25 C30 180.0(5) . . . . ?
C27 C26 C25 C24 0.7(8) . . . . ?
C27 C28 C29 K1 66.2(5) . . . . ?
C27 C28 C29 C24 1.0(9) . . . . ?
C27 C28 C29 C33 -177.3(5) . . . . ?
C11 C10 C20 C22 110.2(7) . . . . ?
C11 C10 C20 C23 -12.2(9) . . . . ?
C11 C10 C20 C21 -131.3(6) . . . . ?
C9 C8 C7 C6 -147.3(5) . . . . ?
C9 C8 C7 C14 -23.4(7) . . . . ?
C9 C8 C7 C15 95.2(6) . . . . ?
C9 C10 C20 C22 -70.4(7) . . . . ?
C9 C10 C20 C23 167.2(6) . . . . ?
C9 C10 C20 C21 48.1(8) . . . . ?
C7 C8 C9 C10 -177.5(5) . . . . ?
C41 C40 C39 C38 0.2(12) . . . . ?
C38 C37 C36 N2 -177.4(5) . . . . ?
C38 C37 C36 C41 1.5(9) . . . . ?
C38 C37 C45 C46 55.9(9) . . . . ?
C38 C37 C45 C47A -64.1(13) . . . . ?
C38 C37 C45 C47B -77(2) . . . . ?
C45 C37 C36 N2 4.3(9) . . . . ?
C45 C37 C36 C41 -176.9(6) . . . . ?
C45 C37 C38 C39 176.8(7) . . . . ?
C42 C41 C40 C39 -178.2(7) . . . . ?
C53 C52 C57 C56 0.1(11) . . . . ?
C53 C54 C55 C56 1.4(12) . . . . ?
C52 C53 C54 C55 -0.8(11) . . . . ?
C52 C57 C56 C55 0.6(12) . . . . ?
C40 C41 C42 C43 -46.5(8) . . . . ?
C40 C41 C42 C44 77.3(9) . . . . ?
C54 C53 C52 C57 0.0(10) . . . . ?
C54 C53 C52 C58 -180.0(7) . . . . ?
C54 C55 C56 C57 -1.3(12) . . . . ?
C58 C52 C57 C56 -179.9(7) . . . . ?
C50A C49A C48A O2A 39.5(12) . . . . ?
C49A C50A C51A O2A -1.4(16) . . . . ?
C48A O2A C51A C50A 25.9(14) . . . . ?
C48B O2B C51B C50B -12(4) . . . . ?
C49B C48B O2B Sm1 -163(2) . . . . ?
C49B C48B O2B C51B 48(3) . . . . ?
C49B C50B C51B O2B -27(4) . . . . ?
O2B C48B C49B C50B -61(3) . . . . ?
C51A O2A C48A C49A -42.0(12) . . . . ?
C51A C50A C49A C48A -23.2(13) . . . . ?
C51B C50B C49B C48B 47(3) . . . . ?
